data_4506744
loop_
_publ_author_name
'Tao, Tao'
'Lei, Yan-Hua'
'Peng, Yu-Xin'
'Wang, Ying'
'Huang, Wei'
'Chen, Zhao-Xu'
'You, Xiao-Zeng'

_publ_section_title
;
 The First Observation of One-Dimensional Naphthalenediimidato-Based
 Transition-Metal Coordination Polymers: Syntheses, Crystal Structures and
 Properties
;
_journal_issue 9
_journal_name_full 'Crystal Growth &amp; Design'
_journal_page_first 4580
_journal_paper_doi 10.1021/cg300776y
_journal_volume 12
_journal_year 2012
_chemical_formula_moiety 'C14 H10 N4 O4 Zn'
_chemical_formula_sum 'C14 H10 N4 O4 Zn'
_chemical_formula_weight 363.63
_chemical_name_systematic
; 
 ? 
;
_space_group_IT_number 62
_symmetry_cell_setting orthorhombic
_symmetry_space_group_name_Hall '-P 2ac 2n'
_symmetry_space_group_name_H-M 'P n m a'
_atom_sites_solution_hydrogens geom
_atom_sites_solution_primary direct
_atom_sites_solution_secondary difmap
_audit_creation_method SHELXL-97
_cell_angle_alpha 90.00
_cell_angle_beta 90.00
_cell_angle_gamma 90.00
_cell_formula_units_Z 4
_cell_length_a 9.8973(7)
_cell_length_b 21.2813(15)
_cell_length_c 6.2306(5)
_cell_measurement_reflns_used 2382
_cell_measurement_temperature 291(2)
_cell_measurement_theta_max 26.974
_cell_measurement_theta_min 3.414
_cell_volume 1312.34(17)
_computing_cell_refinement 'Bruker SMART'
_computing_data_collection 'Bruker SMART'
_computing_data_reduction 'Bruker SAINT'
_computing_molecular_graphics 'Bruker SHELXTL'
_computing_publication_material 'Bruker SHELXTL'
_computing_structure_refinement 'Bruker SHELXTL'
_computing_structure_solution 'Bruker SHELXTL'
_diffrn_ambient_temperature 291(2)
_diffrn_measured_fraction_theta_full 1.000
_diffrn_measured_fraction_theta_max 1.000
_diffrn_measurement_device_type 'CCD area detector'
_diffrn_measurement_method 'phi and omega scans'
_diffrn_radiation_monochromator graphite
_diffrn_radiation_source 'sealed tube'
_diffrn_radiation_type MoK\a
_diffrn_radiation_wavelength 0.71073
_diffrn_reflns_av_R_equivalents 0.0693
_diffrn_reflns_av_sigmaI/netI 0.0419
_diffrn_reflns_limit_h_max 6
_diffrn_reflns_limit_h_min -12
_diffrn_reflns_limit_k_max 26
_diffrn_reflns_limit_k_min -26
_diffrn_reflns_limit_l_max 7
_diffrn_reflns_limit_l_min -7
_diffrn_reflns_number 6613
_diffrn_reflns_theta_full 26.00
_diffrn_reflns_theta_max 26.00
_diffrn_reflns_theta_min 1.91
_exptl_absorpt_coefficient_mu 1.901
_exptl_absorpt_correction_T_max 0.8327
_exptl_absorpt_correction_T_min 0.7767
_exptl_absorpt_correction_type multi-scan
_exptl_absorpt_process_details 'SADABS; Bruker, 2000'
_exptl_crystal_colour orange
_exptl_crystal_density_diffrn 1.840
_exptl_crystal_density_method 'not measured'
_exptl_crystal_description block
_exptl_crystal_F_000 736
_exptl_crystal_size_max 0.14
_exptl_crystal_size_mid 0.10
_exptl_crystal_size_min 0.10
_refine_diff_density_max 0.333
_refine_diff_density_min -0.525
_refine_diff_density_rms 0.082
_refine_ls_extinction_method none
_refine_ls_goodness_of_fit_ref 1.013
_refine_ls_hydrogen_treatment constr
_refine_ls_matrix_type full
_refine_ls_number_parameters 111
_refine_ls_number_reflns 1327
_refine_ls_number_restraints 0
_refine_ls_restrained_S_all 1.013
_refine_ls_R_factor_all 0.0350
_refine_ls_R_factor_gt 0.0283
_refine_ls_shift/su_max 0.000
_refine_ls_shift/su_mean 0.000
_refine_ls_structure_factor_coef Fsqd
_refine_ls_weighting_details 'calc w=1/[\s^2^(Fo^2^)+(0.0388P)^2^+0.0000P] where P=(Fo^2^+2Fc^2^)/3'
_refine_ls_weighting_scheme calc
_refine_ls_wR_factor_gt 0.0697
_refine_ls_wR_factor_ref 0.0724
_reflns_number_gt 1112
_reflns_number_total 1327
_reflns_threshold_expression >2sigma(I)
_cod_data_source_file cg300776y_si_002.cif
_cod_data_source_block P2
_cod_depositor_comments
;
The following automatic conversions were performed:

'_symmetry_cell_setting' value 'Orthorhombic' changed to
'orthorhombic' according to
/home/saulius/struct/CIF-dictionaries/cif_core.dic dictionary named
'cif_core.dic' version 2.4.2 from 2011-04-26.

Automatic conversion script
Id: cif_fix_values 1891 2012-01-12 08:04:46Z andrius 
;
_cod_original_sg_symbol_H-M Pnma
_cod_database_code 4506744

loop_
_symmetry_equiv_pos_as_xyz
'x, y, z'
'-x+1/2, -y, z+1/2'
'-x, y+1/2, -z'
'x+1/2, -y+1/2, -z+1/2'
'-x, -y, -z'
'x-1/2, y, -z-1/2'
'x, -y-1/2, z'
'-x-1/2, y-1/2, z-1/2'

loop_
_atom_site_label
_atom_site_type_symbol
_atom_site_fract_x
_atom_site_fract_y
_atom_site_fract_z
_atom_site_U_iso_or_equiv
_atom_site_adp_type
_atom_site_occupancy
_atom_site_symmetry_multiplicity
_atom_site_calc_flag
_atom_site_refinement_flags
Zn1 Zn 0.65969(4) 0.2500 0.02471(6) 0.02369(15) Uani 1 2 d S
C1 C 0.4993(2) 0.35905(10) 0.1397(4) 0.0269(5) Uani 1 1 d .
C2 C 0.4649(2) 0.42705(9) 0.1528(3) 0.0241(5) Uani 1 1 d .
C3 C 0.5146(2) 0.46778(10) -0.0059(3) 0.0219(5) Uani 1 1 d .
C4 C 0.5935(2) 0.44431(10) -0.1769(3) 0.0237(5) Uani 1 1 d .
C5 C 0.6252(3) 0.37549(10) -0.1853(4) 0.0288(6) Uani 1 1 d .
C6 C 0.3873(3) 0.45065(11) 0.3175(4) 0.0299(6) Uani 1 1 d .
H6 H 0.3540 0.4236 0.4221 0.036 Uiso 1 1 calc R
C7 C 0.6421(2) 0.48503(10) -0.3297(4) 0.0298(6) Uani 1 1 d .
H7 H 0.6948 0.4698 -0.4418 0.036 Uiso 1 1 calc R
N1 N 0.5779(2) 0.33692(8) -0.0251(3) 0.0258(4) Uani 1 1 d .
N2 N 0.8409(3) 0.2500 -0.1307(4) 0.0296(6) Uani 1 2 d S
H2A H 0.8640 0.2893 -0.1632 0.044 Uiso 0.50 1 calc PR
H2B H 0.8342 0.2275 -0.2507 0.044 Uiso 0.50 1 calc PR
H2C H 0.9037 0.2332 -0.0461 0.044 Uiso 0.50 1 calc PR
N3 N 0.7168(3) 0.2500 0.3366(4) 0.0277(6) Uani 1 2 d S
H3A H 0.7032 0.2880 0.3925 0.042 Uiso 0.50 1 calc PR
H3B H 0.8040 0.2402 0.3459 0.042 Uiso 0.50 1 calc PR
H3C H 0.6682 0.2218 0.4086 0.042 Uiso 0.50 1 calc PR
O1 O 0.6948(2) 0.35511(8) -0.3318(3) 0.0486(6) Uani 1 1 d .
O2 O 0.45899(19) 0.32305(7) 0.2792(3) 0.0396(5) Uani 1 1 d .

loop_
_atom_site_aniso_label
_atom_site_aniso_U_11
_atom_site_aniso_U_22
_atom_site_aniso_U_33
_atom_site_aniso_U_23
_atom_site_aniso_U_13
_atom_site_aniso_U_12
Zn1 0.0311(2) 0.0129(2) 0.0270(2) 0.000 -0.00113(16) 0.000
C1 0.0235(12) 0.0168(11) 0.0405(14) 0.0031(10) -0.0037(10) -0.0004(10)
C2 0.0243(12) 0.0163(10) 0.0316(12) 0.0027(9) -0.0023(10) -0.0003(9)
C3 0.0237(12) 0.0163(11) 0.0256(12) 0.0004(9) -0.0029(9) -0.0009(9)
C4 0.0299(13) 0.0170(11) 0.0242(11) 0.0004(9) -0.0038(9) 0.0033(9)
C5 0.0411(15) 0.0188(11) 0.0265(12) -0.0028(10) -0.0053(10) 0.0067(10)
C6 0.0351(14) 0.0225(12) 0.0321(13) 0.0069(10) 0.0043(10) 0.0012(11)
C7 0.0354(14) 0.0258(12) 0.0282(13) 0.0008(9) 0.0041(10) 0.0056(11)
N1 0.0338(12) 0.0115(8) 0.0321(11) -0.0007(7) -0.0027(8) 0.0019(8)
N2 0.0347(16) 0.0287(14) 0.0255(14) 0.000 -0.0002(12) 0.000
N3 0.0312(16) 0.0245(14) 0.0274(15) 0.000 -0.0001(12) 0.000
O1 0.0861(16) 0.0277(9) 0.0318(10) -0.0016(7) 0.0132(10) 0.0209(10)
O2 0.0420(11) 0.0202(8) 0.0565(11) 0.0145(8) 0.0141(9) 0.0008(8)

loop_
_atom_type_symbol
_atom_type_description
_atom_type_scat_dispersion_real
_atom_type_scat_dispersion_imag
_atom_type_scat_source
C C 0.0033 0.0016 'International Tables Vol C Tables 4.2.6.8 and 6.1.1.4'
H H 0.0000 0.0000 'International Tables Vol C Tables 4.2.6.8 and 6.1.1.4'
N N 0.0061 0.0033 'International Tables Vol C Tables 4.2.6.8 and 6.1.1.4'
O O 0.0106 0.0060 'International Tables Vol C Tables 4.2.6.8 and 6.1.1.4'
Zn Zn 0.2839 1.4301 'International Tables Vol C Tables 4.2.6.8 and 6.1.1.4'

loop_
_geom_angle_atom_site_label_1
_geom_angle_atom_site_label_2
_geom_angle_atom_site_label_3
_geom_angle
_geom_angle_site_symmetry_1
_geom_angle_site_symmetry_3
N3 Zn1 N2 102.15(12) . .
N3 Zn1 N1 104.86(6) . 7_565
N2 Zn1 N1 106.07(6) . 7_565
N3 Zn1 N1 104.86(6) . .
N2 Zn1 N1 106.07(6) . .
N1 Zn1 N1 129.76(11) 7_565 .
O2 C1 N1 120.07(19) . .
O2 C1 C2 119.6(2) . .
N1 C1 C2 120.3(2) . .
C6 C2 C3 119.7(2) . .
C6 C2 C1 121.5(2) . .
C3 C2 C1 118.8(2) . .
C3 C3 C2 119.6(2) 5_665 .
C3 C3 C4 119.9(2) 5_665 .
C2 C3 C4 120.45(19) . .
C7 C4 C3 119.5(2) . .
C7 C4 C5 121.2(2) . .
C3 C4 C5 119.20(19) . .
O1 C5 N1 121.5(2) . .
O1 C5 C4 119.4(2) . .
N1 C5 C4 119.1(2) . .
C2 C6 C7 120.8(2) . 5_665
C2 C6 H6 119.6 . .
C7 C6 H6 119.6 5_665 .
C4 C7 C6 120.4(2) . 5_665
C4 C7 H7 119.8 . .
C6 C7 H7 119.8 5_665 .
C1 N1 C5 122.15(18) . .
C1 N1 Zn1 114.96(14) . .
C5 N1 Zn1 121.02(15) . .
Zn1 N2 H2A 109.5 . .
Zn1 N2 H2B 109.5 . .
H2A N2 H2B 109.5 . .
Zn1 N2 H2C 109.5 . .
H2A N2 H2C 109.5 . .
H2B N2 H2C 109.5 . .
Zn1 N3 H3A 109.5 . .
Zn1 N3 H3B 109.5 . .
H3A N3 H3B 109.5 . .
Zn1 N3 H3C 109.5 . .
H3A N3 H3C 109.5 . .
H3B N3 H3C 109.5 . .

loop_
_geom_bond_atom_site_label_1
_geom_bond_atom_site_label_2
_geom_bond_distance
_geom_bond_site_symmetry_2
Zn1 N3 2.024(3) .
Zn1 N2 2.039(3) .
Zn1 N1 2.0430(17) 7_565
Zn1 N1 2.0430(17) .
C1 O2 1.225(3) .
C1 N1 1.371(3) .
C1 C2 1.489(3) .
C2 C6 1.376(3) .
C2 C3 1.404(3) .
C3 C3 1.403(4) 5_665
C3 C4 1.412(3) .
C4 C7 1.374(3) .
C4 C5 1.499(3) .
C5 O1 1.223(3) .
C5 N1 1.375(3) .
C6 C7 1.402(3) 5_665
C6 H6 0.9300 .
C7 C6 1.402(3) 5_665
C7 H7 0.9300 .
N2 H2A 0.8900 .
N2 H2B 0.8900 .
N2 H2C 0.8900 .
N3 H3A 0.8900 .
N3 H3B 0.8900 .
N3 H3C 0.8900 .
